data_4501756
loop_
_publ_author_name
'Baillargeon, Pierre'
'Fortin, Daniel'
'Dory, Yves L.'

_publ_section_title
;
 Hierarchical Self-Assembly of Lactams into Supramolecular CO-Spiked
 &#x201C;Sea Urchins&#x201D; and Then into a Channeled Crystal
;
_journal_issue 10
_journal_name_full 'Crystal Growth &amp; Design'
_journal_page_first 4357
_journal_paper_doi 10.1021/cg1003935
_journal_volume 10
_journal_year 2010
_chemical_formula_sum 'C28 H22 Co4 N2 O14'
_chemical_formula_weight 846.2
_chemical_name_systematic
;
 ?
;
_space_group_IT_number 148
_symmetry_cell_setting hexagonal
_symmetry_space_group_name_Hall '-R 3'
_symmetry_space_group_name_H-M 'R -3 :H'
_atom_sites_solution_hydrogens geom
_atom_sites_solution_primary direct
_atom_sites_solution_secondary difmap
_audit_conform_dict_location ftp://ftp.iucr.org/pub/cif_core.dic
_audit_conform_dict_name cif_core.dic
_audit_conform_dict_version 2.3
_audit_creation_date 2008-03-25T15:24:46-00:00
_audit_creation_method 'WinGX routine CIF_UPDATE'
_cell_angle_alpha 90
_cell_angle_beta 90
_cell_angle_gamma 120
_cell_formula_units_Z 18
_cell_length_a 29.40(2)
_cell_length_b 29.40(2)
_cell_length_c 24.86(3)
_cell_measurement_reflns_used 21
_cell_measurement_temperature 293(2)
_cell_measurement_theta_max 12.5
_cell_measurement_theta_min 7.5
_cell_volume 18609(3)
_computing_cell_refinement Difrac
_computing_data_collection Difrac
_computing_data_reduction NRCVAX
_computing_structure_refinement 'SHELXL-97 (Sheldrick, 1997)'
_computing_structure_solution 'SHELXS-97 (Sheldrick, 1997)'
_diffrn_ambient_temperature 198(2)
_diffrn_measured_fraction_theta_full 0.938
_diffrn_measured_fraction_theta_max 0.938
_diffrn_measurement_device_type CAD4
_diffrn_measurement_method Omega
_diffrn_radiation_monochromator graphite
_diffrn_radiation_type MoK\a
_diffrn_radiation_wavelength 0.71073
_diffrn_reflns_av_R_equivalents 0
_diffrn_reflns_av_unetI/netI 1.2766
_diffrn_reflns_limit_h_max 30
_diffrn_reflns_limit_h_min -30
_diffrn_reflns_limit_k_max 35
_diffrn_reflns_limit_k_min 0
_diffrn_reflns_limit_l_max 30
_diffrn_reflns_limit_l_min 0
_diffrn_reflns_number 7313
_diffrn_reflns_theta_full 25.61
_diffrn_reflns_theta_max 25.61
_diffrn_reflns_theta_min 2.27
_diffrn_standards_decay_% 0
_diffrn_standards_interval_count 100
_diffrn_standards_number 1
_exptl_absorpt_coefficient_mu 1.632
_exptl_absorpt_correction_T_max 0.9305
_exptl_absorpt_correction_T_min 0.601
_exptl_absorpt_correction_type psi-scan
_exptl_absorpt_process_details Empirical
_exptl_crystal_colour Pink
_exptl_crystal_density_diffrn 1.359
_exptl_crystal_density_method 'not measured'
_exptl_crystal_description Prism
_exptl_crystal_F_000 7632
_exptl_crystal_size_max 0.2
_exptl_crystal_size_mid 0.2
_exptl_crystal_size_min 0.08
_refine_diff_density_max 0.596
_refine_diff_density_min -1.058
_refine_diff_density_rms 0.152
_refine_ls_extinction_method none
_refine_ls_goodness_of_fit_ref 0.758
_refine_ls_hydrogen_treatment none
_refine_ls_matrix_type full
_refine_ls_number_parameters 204
_refine_ls_number_reflns 7313
_refine_ls_number_restraints 0
_refine_ls_restrained_S_all 0.758
_refine_ls_R_factor_all 0.6822
_refine_ls_R_factor_gt 0.1998
_refine_ls_shift/su_max 0
_refine_ls_shift/su_mean 0
_refine_ls_structure_factor_coef Fsqd
_refine_ls_weighting_details 'calc w=1/[\s^2^(Fo^2^)+(0.0012P)^2^+0.0000P] where P=(Fo^2^+2Fc^2^)/3'
_refine_ls_weighting_scheme calc
_refine_ls_wR_factor_gt 0.1825
_refine_ls_wR_factor_ref 0.2761
_reflns_number_gt 912
_reflns_number_total 7313
_reflns_threshold_expression >2sigma(I)
_cod_data_source_file cg1003935_si_002.cif
_cod_data_source_block pb6193a
_cod_depositor_comments
;
The following automatic conversions were performed:

'_symmetry_cell_setting' value 'Hexagonal' changed to 'hexagonal'
according to /home/saulius/struct/CIF-dictionaries/cif_core.dic
dictionary named 'cif_core.dic' version 2.4.2 from
2011-04-26.

'_exptl_absorpt_correction_type' value 'Psi-Scan'
changed to 'psi-scan' according to
/home/saulius/struct/CIF-dictionaries/cif_core.dic dictionary named
'cif_core.dic' version 2.4.2 from 2011-04-26.

Automatic conversion script
Id: cif_fix_values 1715 2011-07-08 13:25:40Z adriana 
;
_cod_original_cell_volume 18609(29)
_cod_original_sg_symbol_H-M R-3
_cod_database_code 4501756

loop_
_symmetry_equiv_pos_as_xyz
'x, y, z'
'-y, x-y, z'
'-x+y, -x, z'
'x+2/3, y+1/3, z+1/3'
'-y+2/3, x-y+1/3, z+1/3'
'-x+y+2/3, -x+1/3, z+1/3'
'x+1/3, y+2/3, z+2/3'
'-y+1/3, x-y+2/3, z+2/3'
'-x+y+1/3, -x+2/3, z+2/3'
'-x, -y, -z'
'y, -x+y, -z'
'x-y, x, -z'
'-x+2/3, -y+1/3, -z+1/3'
'y+2/3, -x+y+1/3, -z+1/3'
'x-y+2/3, x+1/3, -z+1/3'
'-x+1/3, -y+2/3, -z+2/3'
'y+1/3, -x+y+2/3, -z+2/3'
'x-y+1/3, x+2/3, -z+2/3'

loop_
_atom_site_label
_atom_site_type_symbol
_atom_site_fract_x
_atom_site_fract_y
_atom_site_fract_z
_atom_site_U_iso_or_equiv
_atom_site_adp_type
_atom_site_occupancy
_atom_site_symmetry_multiplicity
_atom_site_calc_flag
_atom_site_refinement_flags
C1 C 0.6616(11) 0.5184(10) 0.2507(10) 0.035(3) Uani 1 1 d .
H1A H 0.6757 0.5061 0.2788 0.042 Uiso 1 1 calc R
H1B H 0.6236 0.4975 0.2518 0.042 Uiso 1 1 calc R
C2 C 0.6791(12) 0.5136(10) 0.2030(12) 0.035(3) Uani 1 1 d .
C3 C 0.7149(12) 0.5144(10) 0.1754(12) 0.035(3) Uani 1 1 d .
C4 C 0.7691(10) 0.5449(10) 0.1613(11) 0.035(3) Uani 1 1 d .
H4A H 0.7745 0.574 0.1387 0.042 Uiso 1 1 calc R
H4B H 0.7794 0.5233 0.141 0.042 Uiso 1 1 calc R
C5 C 0.8064(11) 0.5678(10) 0.2156(11) 0.035(3) Uani 1 1 d .
C6 C 0.8076(12) 0.6185(11) 0.2387(13) 0.035(3) Uani 1 1 d .
C7 C 0.8380(11) 0.6847(10) 0.3005(10) 0.035(3) Uani 1 1 d .
H7A H 0.8368 0.7043 0.2697 0.042 Uiso 1 1 calc R
H7B H 0.8736 0.703 0.3145 0.042 Uiso 1 1 calc R
C8 C 0.8003(11) 0.6843(10) 0.3444(11) 0.035(3) Uani 1 1 d .
C9 C 0.7571(12) 0.6757(10) 0.3699(12) 0.035(3) Uani 1 1 d .
C10 C 0.7101(10) 0.6717(10) 0.3588(11) 0.035(3) Uani 1 1 d .
H10A H 0.7148 0.7061 0.3667 0.042 Uiso 1 1 calc R
H10B H 0.6863 0.6483 0.386 0.042 Uiso 1 1 calc R
C11 C 0.6767(11) 0.6537(10) 0.3030(12) 0.035(3) Uani 1 1 d .
C12 C 0.6550(12) 0.5886(11) 0.3004(12) 0.035(3) Uani 1 1 d .
C13 C 0.7889(11) 0.5220(9) 0.2592(10) 0.038(4) Uani 1 1 d .
H13A H 0.805 0.5369 0.2932 0.058 Uiso 1 1 calc R
H13B H 0.7999 0.4978 0.2475 0.058 Uiso 1 1 calc R
H13C H 0.7514 0.5037 0.263 0.058 Uiso 1 1 calc R
C14 C 0.8669(10) 0.5862(10) 0.2042(9) 0.038(4) Uani 1 1 d .
H14A H 0.885 0.6223 0.193 0.058 Uiso 1 1 calc R
H14B H 0.8691 0.5648 0.1763 0.058 Uiso 1 1 calc R
H14C H 0.8827 0.5825 0.2364 0.058 Uiso 1 1 calc R
C15 C 0.6225(10) 0.6552(10) 0.3000(10) 0.038(4) Uani 1 1 d .
H15A H 0.5964 0.6248 0.2812 0.058 Uiso 1 1 calc R
H15B H 0.6285 0.6864 0.2813 0.058 Uiso 1 1 calc R
H15C H 0.6103 0.6555 0.3358 0.058 Uiso 1 1 calc R
C16 C 0.7141(10) 0.6861(9) 0.2599(10) 0.038(4) Uani 1 1 d .
H16A H 0.7449 0.6827 0.2618 0.058 Uiso 1 1 calc R
H16B H 0.7239 0.7222 0.2648 0.058 Uiso 1 1 calc R
H16C H 0.6977 0.6742 0.2254 0.058 Uiso 1 1 calc R
C17 C 0.6779(13) 0.5814(15) 0.1214(14) 0.073(4) Uani 1 1 d .
C18 C 0.5885(14) 0.4863(15) 0.1178(14) 0.073(4) Uani 1 1 d .
C19 C 0.6825(13) 0.5125(14) 0.0581(14) 0.073(4) Uani 1 1 d .
C20 C 0.5916(13) 0.3947(14) 0.1602(14) 0.073(4) Uani 1 1 d .
C21 C 0.6936(14) 0.4256(14) 0.1112(14) 0.073(4) Uani 1 1 d .
C22 C 0.6741(13) 0.4156(14) 0.2263(14) 0.073(4) Uani 1 1 d .
C23 C 0.7529(14) 0.5803(16) 0.3960(14) 0.073(4) Uani 1 1 d .
C24 C 0.8450(14) 0.6530(14) 0.4333(13) 0.073(4) Uani 1 1 d .
C25 C 0.7546(13) 0.6429(13) 0.4733(14) 0.073(4) Uani 1 1 d .
C26 C 0.8889(15) 0.7637(14) 0.4140(14) 0.073(4) Uani 1 1 d .
C27 C 0.7869(13) 0.7536(14) 0.4502(14) 0.073(4) Uani 1 1 d .
C28 C 0.8338(13) 0.7887(15) 0.3471(14) 0.073(4) Uani 1 1 d .
Co01 Co 0.66162(16) 0.51757(17) 0.12415(17) 0.0414(13) Uani 1 1 d .
Co02 Co 0.66225(17) 0.44307(15) 0.16938(19) 0.0418(13) Uani 1 1 d .
Co03 Co 0.78917(19) 0.64877(19) 0.41598(19) 0.0524(15) Uani 1 1 d .
Co04 Co 0.8212(2) 0.74208(18) 0.39746(19) 0.0603(16) Uani 1 1 d .
N1 N 0.6789(9) 0.5753(9) 0.2593(9) 0.037(5) Uiso 1 1 d .
H1 H 0.7029 0.5992 0.2394 0.044 Uiso 1 1 calc R
N2 N 0.8269(8) 0.6349(9) 0.2829(9) 0.037(5) Uiso 1 1 d .
H2 H 0.8337 0.6156 0.3036 0.044 Uiso 1 1 calc R
O6 O 0.7803(7) 0.6307(7) 0.2127(7) 0.040(4) Uani 1 1 d .
O12 O 0.6198(7) 0.5572(7) 0.3280(7) 0.040(4) Uani 1 1 d .
O17 O 0.6893(9) 0.6261(10) 0.1252(10) 0.093(3) Uani 1 1 d .
O18 O 0.5486(9) 0.4706(10) 0.1148(10) 0.093(3) Uani 1 1 d .
O19 O 0.7102(9) 0.5160(9) 0.0231(10) 0.093(3) Uani 1 1 d .
O20 O 0.5508(10) 0.3750(10) 0.1644(10) 0.093(3) Uani 1 1 d .
O21 O 0.7106(9) 0.4129(9) 0.0793(11) 0.093(3) Uani 1 1 d .
O22 O 0.6819(9) 0.4031(10) 0.2669(10) 0.093(3) Uani 1 1 d .
O23 O 0.7331(10) 0.5383(11) 0.3788(10) 0.093(3) Uani 1 1 d .
O24 O 0.8852(10) 0.6568(9) 0.4536(9) 0.093(3) Uani 1 1 d .
O25 O 0.7368(9) 0.6384(9) 0.5168(10) 0.093(3) Uani 1 1 d .
O26 O 0.9314(10) 0.7834(10) 0.4303(10) 0.093(3) Uani 1 1 d .
O27 O 0.7668(9) 0.7641(10) 0.4839(10) 0.093(3) Uani 1 1 d .
O28 O 0.8394(9) 0.8203(10) 0.3137(10) 0.093(3) Uani 1 1 d .

loop_
_atom_site_aniso_label
_atom_site_aniso_U_11
_atom_site_aniso_U_22
_atom_site_aniso_U_33
_atom_site_aniso_U_23
_atom_site_aniso_U_13
_atom_site_aniso_U_12
C1 0.042(7) 0.019(5) 0.044(7) 0.011(5) 0.008(5) 0.015(6)
C2 0.042(7) 0.019(5) 0.044(7) 0.011(5) 0.008(5) 0.015(6)
C3 0.042(7) 0.019(5) 0.044(7) 0.011(5) 0.008(5) 0.015(6)
C4 0.042(7) 0.019(5) 0.044(7) 0.011(5) 0.008(5) 0.015(6)
C5 0.042(7) 0.019(5) 0.044(7) 0.011(5) 0.008(5) 0.015(6)
C6 0.042(7) 0.019(5) 0.044(7) 0.011(5) 0.008(5) 0.015(6)
C7 0.042(7) 0.019(5) 0.044(7) 0.011(5) 0.008(5) 0.015(6)
C8 0.042(7) 0.019(5) 0.044(7) 0.011(5) 0.008(5) 0.015(6)
C9 0.042(7) 0.019(5) 0.044(7) 0.011(5) 0.008(5) 0.015(6)
C10 0.042(7) 0.019(5) 0.044(7) 0.011(5) 0.008(5) 0.015(6)
C11 0.042(7) 0.019(5) 0.044(7) 0.011(5) 0.008(5) 0.015(6)
C12 0.042(7) 0.019(5) 0.044(7) 0.011(5) 0.008(5) 0.015(6)
C13 0.053(12) 0.027(10) 0.021(9) -0.015(8) -0.015(9) 0.009(9)
C14 0.053(12) 0.027(10) 0.021(9) -0.015(8) -0.015(9) 0.009(9)
C15 0.053(12) 0.027(10) 0.021(9) -0.015(8) -0.015(9) 0.009(9)
C16 0.053(12) 0.027(10) 0.021(9) -0.015(8) -0.015(9) 0.009(9)
C17 0.053(8) 0.095(10) 0.062(8) 0.011(7) 0.031(6) 0.031(7)
C18 0.053(8) 0.095(10) 0.062(8) 0.011(7) 0.031(6) 0.031(7)
C19 0.053(8) 0.095(10) 0.062(8) 0.011(7) 0.031(6) 0.031(7)
C20 0.053(8) 0.095(10) 0.062(8) 0.011(7) 0.031(6) 0.031(7)
C21 0.053(8) 0.095(10) 0.062(8) 0.011(7) 0.031(6) 0.031(7)
C22 0.053(8) 0.095(10) 0.062(8) 0.011(7) 0.031(6) 0.031(7)
C23 0.053(8) 0.095(10) 0.062(8) 0.011(7) 0.031(6) 0.031(7)
C24 0.053(8) 0.095(10) 0.062(8) 0.011(7) 0.031(6) 0.031(7)
C25 0.053(8) 0.095(10) 0.062(8) 0.011(7) 0.031(6) 0.031(7)
C26 0.053(8) 0.095(10) 0.062(8) 0.011(7) 0.031(6) 0.031(7)
C27 0.053(8) 0.095(10) 0.062(8) 0.011(7) 0.031(6) 0.031(7)
C28 0.053(8) 0.095(10) 0.062(8) 0.011(7) 0.031(6) 0.031(7)
Co01 0.032(3) 0.037(3) 0.038(3) 0.002(3) -0.001(3) 0.004(3)
Co02 0.041(3) 0.017(3) 0.059(3) -0.008(3) -0.010(3) 0.007(3)
Co03 0.043(3) 0.064(4) 0.051(4) -0.008(3) -0.005(3) 0.028(3)
Co04 0.080(4) 0.050(4) 0.050(4) -0.014(3) 0.008(3) 0.032(3)
O6 0.037(10) 0.048(10) 0.027(10) 0.022(8) 0.021(8) 0.015(9)
O12 0.037(10) 0.048(10) 0.027(10) 0.022(8) 0.021(8) 0.015(9)
O17 0.081(6) 0.101(7) 0.089(6) -0.006(5) 0.014(5) 0.040(6)
O18 0.081(6) 0.101(7) 0.089(6) -0.006(5) 0.014(5) 0.040(6)
O19 0.081(6) 0.101(7) 0.089(6) -0.006(5) 0.014(5) 0.040(6)
O20 0.081(6) 0.101(7) 0.089(6) -0.006(5) 0.014(5) 0.040(6)
O21 0.081(6) 0.101(7) 0.089(6) -0.006(5) 0.014(5) 0.040(6)
O22 0.081(6) 0.101(7) 0.089(6) -0.006(5) 0.014(5) 0.040(6)
O23 0.081(6) 0.101(7) 0.089(6) -0.006(5) 0.014(5) 0.040(6)
O24 0.081(6) 0.101(7) 0.089(6) -0.006(5) 0.014(5) 0.040(6)
O25 0.081(6) 0.101(7) 0.089(6) -0.006(5) 0.014(5) 0.040(6)
O26 0.081(6) 0.101(7) 0.089(6) -0.006(5) 0.014(5) 0.040(6)
O27 0.081(6) 0.101(7) 0.089(6) -0.006(5) 0.014(5) 0.040(6)
O28 0.081(6) 0.101(7) 0.089(6) -0.006(5) 0.014(5) 0.040(6)

loop_
_atom_type_symbol
_atom_type_description
_atom_type_scat_dispersion_real
_atom_type_scat_dispersion_imag
_atom_type_scat_source
C C 0.0033 0.0016 'International Tables Vol C Tables 4.2.6.8 and 6.1.1.4'
H H 0 0 'International Tables Vol C Tables 4.2.6.8 and 6.1.1.4'
Co Co 0.3494 0.9721 'International Tables Vol C Tables 4.2.6.8 and 6.1.1.4'
N N 0.0061 0.0033 'International Tables Vol C Tables 4.2.6.8 and 6.1.1.4'
O O 0.0106 0.006 'International Tables Vol C Tables 4.2.6.8 and 6.1.1.4'

loop_
_geom_angle_atom_site_label_1
_geom_angle_atom_site_label_2
_geom_angle_atom_site_label_3
_geom_angle
C2 C1 N1 108(2)
C3 C2 C1 149(3)
C3 C2 Co01 73(2)
C1 C2 Co01 137(2)
C3 C2 Co02 64.6(18)
C1 C2 Co02 124(2)
Co01 C2 Co02 74.2(10)
C2 C3 C4 145(3)
C2 C3 Co02 79(2)
C4 C3 Co02 136(2)
C2 C3 Co01 72(2)
C4 C3 Co01 117(2)
Co02 C3 Co01 77.4(11)
C3 C4 C5 111(2)
C6 C5 C13 113(2)
C6 C5 C14 104(2)
C13 C5 C14 104(2)
C6 C5 C4 112(2)
C13 C5 C4 110(2)
C14 C5 C4 113(2)
O6 C6 N2 127(3)
O6 C6 C5 112(3)
N2 C6 C5 119(3)
N2 C7 C8 115(2)
C9 C8 C7 162(3)
C9 C8 Co04 72.8(19)
C7 C8 Co04 123.1(19)
C9 C8 Co03 65.4(18)
C7 C8 Co03 123.9(19)
Co04 C8 Co03 75.9(10)
C8 C9 C10 139(3)
C8 C9 Co03 75.0(19)
C10 C9 Co03 142(2)
C8 C9 Co04 68.8(18)
C10 C9 Co04 124(2)
Co03 C9 Co04 77.4(11)
C9 C10 C11 129(3)
C16 C11 C15 112(2)
C16 C11 C10 106(2)
C15 C11 C10 118(2)
C16 C11 C12 116(2)
C15 C11 C12 102(2)
C10 C11 C12 103(2)
O12 C12 N1 124(3)
O12 C12 C11 123(3)
N1 C12 C11 113(2)
O17 C17 Co01 173(3)
O18 C18 Co01 178(4)
O19 C19 Co01 160(3)
O20 C20 Co02 162(4)
O21 C21 Co02 176(4)
O22 C22 Co02 171(4)
O23 C23 Co03 173(3)
O24 C24 Co03 171(3)
O25 C25 Co03 170(3)
O26 C26 Co04 168(3)
O27 C27 Co04 176(3)
O28 C28 Co04 176(3)
C17 Co01 C19 97.9(16)
C17 Co01 C18 99.2(16)
C19 Co01 C18 103.9(15)
C17 Co01 C2 99.4(14)
C19 Co01 C2 140.3(14)
C18 Co01 C2 108.2(14)
C17 Co01 C3 106.0(15)
C19 Co01 C3 105.3(14)
C18 Co01 C3 138.0(13)
C2 Co01 C3 35.4(9)
C17 Co01 Co02 151.6(12)
C19 Co01 Co02 100.9(11)
C18 Co01 Co02 96.8(11)
C2 Co01 Co02 53.1(8)
C3 Co01 Co02 48.3(8)
C22 Co02 C20 98.7(15)
C22 Co02 C3 102.0(15)
C20 Co02 C3 147.5(14)
C22 Co02 C21 104.6(16)
C20 Co02 C21 101.8(15)
C3 Co02 C21 96.9(14)
C22 Co02 C2 97.7(15)
C20 Co02 C2 116.0(14)
C3 Co02 C2 36.5(10)
C21 Co02 C2 132.2(14)
C22 Co02 Co01 150.4(12)
C20 Co02 Co01 97.0(11)
C3 Co02 Co01 54.3(9)
C21 Co02 Co01 96.4(11)
C2 Co02 Co01 52.8(8)
C24 Co03 C25 108.1(17)
C24 Co03 C23 99.7(18)
C25 Co03 C23 97.3(16)
C24 Co03 C9 144.8(16)
C25 Co03 C9 98.8(15)
C23 Co03 C9 99.1(14)
C24 Co03 C8 107.3(15)
C25 Co03 C8 136.6(14)
C23 Co03 C8 100.8(14)
C9 Co03 C8 39.6(10)
C24 Co03 Co04 98.8(13)
C25 Co03 Co04 98.4(12)
C23 Co03 Co04 150.7(12)
C9 Co03 Co04 54.0(9)
C8 Co03 Co04 51.7(8)
C28 Co04 C27 107.1(16)
C28 Co04 C26 97.0(16)
C27 Co04 C26 113.1(16)
C28 Co04 C8 92.8(14)
C27 Co04 C8 133.3(14)
C26 Co04 C8 105.5(14)
C28 Co04 C9 104.0(14)
C27 Co04 C9 95.1(15)
C26 Co04 C9 137.9(14)
C8 Co04 C9 38.4(9)
C28 Co04 Co03 145.0(12)
C27 Co04 Co03 97.9(11)
C26 Co04 Co03 95.2(11)
C8 Co04 Co03 52.4(8)
C9 Co04 Co03 48.6(8)
C12 N1 C1 118(2)
C6 N2 C7 121(3)

loop_
_geom_bond_atom_site_label_1
_geom_bond_atom_site_label_2
_geom_bond_distance
C1 C2 1.33(3)
C1 N1 1.50(3)
C2 C3 1.25(3)
C2 Co01 2.04(3)
C2 Co02 2.05(3)
C3 C4 1.43(3)
C3 Co02 1.89(3)
C3 Co01 2.06(3)
C4 C5 1.65(3)
C5 C6 1.58(3)
C5 C13 1.60(3)
C5 C14 1.61(3)
C6 O6 1.22(3)
C6 N2 1.22(3)
C7 N2 1.40(3)
C7 C8 1.55(3)
C8 C9 1.33(3)
C8 Co04 1.99(3)
C8 Co03 2.01(3)
C9 C10 1.36(3)
C9 Co03 1.89(3)
C9 Co04 2.04(3)
C10 C11 1.63(3)
C11 C16 1.49(3)
C11 C15 1.62(3)
C11 C12 1.69(3)
C12 O12 1.20(3)
C12 N1 1.40(3)
C17 O17 1.18(4)
C17 Co01 1.69(4)
C18 O18 1.03(3)
C18 Co01 1.87(4)
C19 O19 1.16(3)
C19 Co01 1.79(3)
C20 O20 1.04(3)
C20 Co02 1.85(3)
C21 O21 1.10(3)
C21 Co02 1.92(3)
C22 O22 1.13(4)
C22 Co02 1.75(4)
C23 O23 1.15(4)
C23 Co03 1.81(4)
C24 O24 1.24(4)
C24 Co03 1.64(4)
C25 O25 1.18(3)
C25 Co03 1.71(3)
C26 O26 1.16(4)
C26 Co04 1.81(4)
C27 O27 1.15(3)
C27 Co04 1.79(3)
C28 O28 1.20(4)
C28 Co04 1.75(4)
Co01 Co02 2.470(6)
Co03 Co04 2.458(7)

loop_
_geom_torsion_atom_site_label_1
_geom_torsion_atom_site_label_2
_geom_torsion_atom_site_label_3
_geom_torsion_atom_site_label_4
_geom_torsion
N1 C1 C2 C3 87(6)
N1 C1 C2 Co01 -72(4)
N1 C1 C2 Co02 -175.8(17)
C1 C2 C3 C4 -54(9)
Co01 C2 C3 C4 112(5)
Co02 C2 C3 C4 -168(5)
C1 C2 C3 Co02 114(5)
Co01 C2 C3 Co02 -80.2(8)
C1 C2 C3 Co01 -165(6)
Co02 C2 C3 Co01 80.2(8)
C2 C3 C4 C5 49(6)
Co02 C3 C4 C5 -114(3)
Co01 C3 C4 C5 145.8(18)
C3 C4 C5 C6 -81(3)
C3 C4 C5 C13 47(3)
C3 C4 C5 C14 162(2)
C13 C5 C6 O6 -124(3)
C14 C5 C6 O6 124(2)
C4 C5 C6 O6 1(3)
C13 C5 C6 N2 44(4)
C14 C5 C6 N2 -68(3)
C4 C5 C6 N2 169(3)
N2 C7 C8 C9 -58(9)
N2 C7 C8 Co04 154(2)
N2 C7 C8 Co03 59(3)
C7 C8 C9 C10 -34(11)
Co04 C8 C9 C10 119(4)
Co03 C8 C9 C10 -159(4)
C7 C8 C9 Co03 125(8)
Co04 C8 C9 Co03 -82.0(8)
C7 C8 C9 Co04 -153(9)
Co03 C8 C9 Co04 82.0(8)
C8 C9 C10 C11 27(6)
Co03 C9 C10 C11 -119(4)
Co04 C9 C10 C11 124(3)
C9 C10 C11 C16 -51(4)
C9 C10 C11 C15 -177(3)
C9 C10 C11 C12 71(4)
C16 C11 C12 O12 -170(3)
C15 C11 C12 O12 -48(4)
C10 C11 C12 O12 75(3)
C16 C11 C12 N1 4(4)
C15 C11 C12 N1 126(2)
C10 C11 C12 N1 -111(2)
O17 C17 Co01 C19 -16E1(3)
O17 C17 Co01 C18 10E1(3)
O17 C17 Co01 C2 -1E1(3)
O17 C17 Co01 C3 -5E1(3)
O17 C17 Co01 Co02 -3E1(3)
O19 C19 Co01 C17 81(10)
O19 C19 Co01 C18 -178(9)
O19 C19 Co01 C2 -34(11)
O19 C19 Co01 C3 -28(10)
O19 C19 Co01 Co02 -78(9)
O18 C18 Co01 C17 -2E1(10)
O18 C18 Co01 C19 -12E1(10)
O18 C18 Co01 C2 8E1(10)
O18 C18 Co01 C3 11E1(10)
O18 C18 Co01 Co02 14E1(10)
C3 C2 Co01 C17 -105(2)
C1 C2 Co01 C17 65(3)
Co02 C2 Co01 C17 -172.3(12)
C3 C2 Co01 C19 10(3)
C1 C2 Co01 C19 179(3)
Co02 C2 Co01 C19 -58(2)
C3 C2 Co01 C18 153(2)
C1 C2 Co01 C18 -38(4)
Co02 C2 Co01 C18 84.8(14)
C1 C2 Co01 C3 169(4)
Co02 C2 Co01 C3 -67.7(17)
C3 C2 Co01 Co02 67.7(17)
C1 C2 Co01 Co02 -123(3)
C2 C3 Co01 C17 84(2)
C4 C3 Co01 C17 -59(3)
Co02 C3 Co01 C17 165.8(13)
C2 C3 Co01 C19 -173(2)
C4 C3 Co01 C19 44(3)
Co02 C3 Co01 C19 -91.1(14)
C2 C3 Co01 C18 -41(3)
C4 C3 Co01 C18 176(2)
Co02 C3 Co01 C18 41(2)
C4 C3 Co01 C2 -143(3)
Co02 C3 Co01 C2 82.2(19)
C2 C3 Co01 Co02 -82.2(19)
C4 C3 Co01 Co02 135(3)
O22 C22 Co02 C20 -11E1(2)
O22 C22 Co02 C3 5E1(2)
O22 C22 Co02 C21 15E1(2)
O22 C22 Co02 C2 1E1(2)
O22 C22 Co02 Co01 2E1(2)
O20 C20 Co02 C22 82(12)
O20 C20 Co02 C3 -47(13)
O20 C20 Co02 C21 -171(12)
O20 C20 Co02 C2 -21(12)
O20 C20 Co02 Co01 -73(12)
C2 C3 Co02 C22 -87(2)
C4 C3 Co02 C22 83(3)
Co01 C3 Co02 C22 -160.4(12)
C2 C3 Co02 C20 42(4)
C4 C3 Co02 C20 -148(3)
Co01 C3 Co02 C20 -32(3)
C2 C3 Co02 C21 167(2)
C4 C3 Co02 C21 -23(3)
Co01 C3 Co02 C21 93.0(13)
C4 C3 Co02 C2 170(4)
Co01 C3 Co02 C2 -73.6(19)
C2 C3 Co02 Co01 73.6(19)
C4 C3 Co02 Co01 -116(3)
O21 C21 Co02 C22 4E1(5)
O21 C21 Co02 C20 -7E1(5)
O21 C21 Co02 C3 14E1(5)
O21 C21 Co02 C2 15E1(5)
O21 C21 Co02 Co01 -16E1(5)
C3 C2 Co02 C22 100(2)
C1 C2 Co02 C22 -46(3)
Co01 C2 Co02 C22 177.9(12)
C3 C2 Co02 C20 -157(2)
C1 C2 Co02 C20 58(3)
Co01 C2 Co02 C20 -78.5(15)
C1 C2 Co02 C3 -146(4)
Co01 C2 Co02 C3 78.2(19)
C3 C2 Co02 C21 -18(3)
C1 C2 Co02 C21 -164(3)
Co01 C2 Co02 C21 60.0(19)
C3 C2 Co02 Co01 -78.2(19)
C1 C2 Co02 Co01 136(3)
C17 Co01 Co02 C22 12(3)
C19 Co01 Co02 C22 142(2)
C18 Co01 Co02 C22 -112(2)
C2 Co01 Co02 C22 -4(2)
C3 Co01 Co02 C22 42(2)
C17 Co01 Co02 C20 134(3)
C19 Co01 Co02 C20 -95.9(15)
C18 Co01 Co02 C20 9.7(15)
C2 Co01 Co02 C20 117.4(15)
C3 Co01 Co02 C20 163.3(16)
C17 Co01 Co02 C3 -30(3)
C19 Co01 Co02 C3 100.9(16)
C18 Co01 Co02 C3 -153.6(16)
C2 Co01 Co02 C3 -45.9(12)
C17 Co01 Co02 C21 -124(3)
C19 Co01 Co02 C21 7.0(16)
C18 Co01 Co02 C21 112.5(16)
C2 Co01 Co02 C21 -139.7(15)
C3 Co01 Co02 C21 -93.9(16)
C17 Co01 Co02 C2 16(2)
C19 Co01 Co02 C2 146.7(15)
C18 Co01 Co02 C2 -107.7(15)
C3 Co01 Co02 C2 45.9(12)
O24 C24 Co03 C25 -1E1(2)
O24 C24 Co03 C23 -11E1(2)
O24 C24 Co03 C9 13E1(2)
O24 C24 Co03 C8 15E1(2)
O24 C24 Co03 Co04 9E1(2)
O25 C25 Co03 C24 -6(19)
O25 C25 Co03 C23 97(19)
O25 C25 Co03 C9 -163(18)
O25 C25 Co03 C8 -149(18)
O25 C25 Co03 Co04 -108(18)
O23 C23 Co03 C24 -7E1(3)
O23 C23 Co03 C25 18E1(10)
O23 C23 Co03 C9 8E1(3)
O23 C23 Co03 C8 4E1(3)
O23 C23 Co03 Co04 6E1(3)
C8 C9 Co03 C24 25(3)
C10 C9 Co03 C24 -177(3)
Co04 C9 Co03 C24 -46(3)
C8 C9 Co03 C25 165(2)
C10 C9 Co03 C25 -37(4)
Co04 C9 Co03 C25 94.0(14)
C8 C9 Co03 C23 -96(2)
C10 C9 Co03 C23 62(4)
Co04 C9 Co03 C23 -167.1(11)
C10 C9 Co03 C8 158(5)
Co04 C9 Co03 C8 -71.1(17)
C8 C9 Co03 Co04 71.1(17)
C10 C9 Co03 Co04 -131(4)
C9 C8 Co03 C24 -165(2)
C7 C8 Co03 C24 33(3)
Co04 C8 Co03 C24 -87.7(16)
C9 C8 Co03 C25 -22(3)
C7 C8 Co03 C25 176(2)
Co04 C8 Co03 C25 56(2)
C9 C8 Co03 C23 91(2)
C7 C8 Co03 C23 -71(2)
Co04 C8 Co03 C23 168.5(12)
C7 C8 Co03 C9 -162(3)
Co04 C8 Co03 C9 77.2(18)
C9 C8 Co03 Co04 -77.2(18)
C7 C8 Co03 Co04 121(2)
O28 C28 Co04 C27 -3E1(5)
O28 C28 Co04 C26 -15E1(5)
O28 C28 Co04 C8 10E1(5)
O28 C28 Co04 C9 7E1(5)
O28 C28 Co04 Co03 10E1(5)
O27 C27 Co04 C28 -4E1(5)
O27 C27 Co04 C26 6E1(5)
O27 C27 Co04 C8 -15E1(5)
O27 C27 Co04 C9 -15E1(5)
O27 C27 Co04 Co03 16E1(5)
O26 C26 Co04 C28 87(17)
O26 C26 Co04 C27 -25(17)
O26 C26 Co04 C8 -18E1(10)
O26 C26 Co04 C9 -154(16)
O26 C26 Co04 Co03 -126(16)
C9 C8 Co04 C28 -109(2)
C7 C8 Co04 C28 61(2)
Co03 C8 Co04 C28 -177.4(13)
C9 C8 Co04 C27 8(3)
C7 C8 Co04 C27 178(2)
Co03 C8 Co04 C27 -61(2)
C9 C8 Co04 C26 152.8(19)
C7 C8 Co04 C26 -37(2)
Co03 C8 Co04 C26 84.6(13)
C7 C8 Co04 C9 170(3)
Co03 C8 Co04 C9 -68.2(17)
C9 C8 Co04 Co03 68.2(17)
C7 C8 Co04 Co03 -121(2)
C8 C9 Co04 C28 76(2)
C10 C9 Co04 C28 -59(3)
Co03 C9 Co04 C28 155.0(13)
C8 C9 Co04 C27 -175(2)
C10 C9 Co04 C27 50(3)
Co03 C9 Co04 C27 -96.0(14)
C8 C9 Co04 C26 -41(3)
C10 C9 Co04 C26 -177(3)
Co03 C9 Co04 C26 37(2)
C10 C9 Co04 C8 -136(4)
Co03 C9 Co04 C8 78.5(18)
C8 C9 Co04 Co03 -78.5(18)
C10 C9 Co04 Co03 146(3)
C24 Co03 Co04 C28 110(2)
C25 Co03 Co04 C28 -141(2)
C23 Co03 Co04 C28 -19(3)
C9 Co03 Co04 C28 -46(2)
C8 Co03 Co04 C28 5(2)
C24 Co03 Co04 C27 -114.8(17)
C25 Co03 Co04 C27 -4.9(17)
C23 Co03 Co04 C27 117(2)
C9 Co03 Co04 C27 89.9(17)
C8 Co03 Co04 C27 140.2(16)
C24 Co03 Co04 C26 -0.5(16)
C25 Co03 Co04 C26 109.4(16)
C23 Co03 Co04 C26 -129(2)
C9 Co03 Co04 C26 -155.8(16)
C8 Co03 Co04 C26 -105.6(15)
C24 Co03 Co04 C8 105.1(16)
C25 Co03 Co04 C8 -145.0(16)
C23 Co03 Co04 C8 -23(2)
C9 Co03 Co04 C8 -50.2(12)
C24 Co03 Co04 C9 155.3(17)
C25 Co03 Co04 C9 -94.8(17)
C23 Co03 Co04 C9 27(2)
C8 Co03 Co04 C9 50.2(12)
O12 C12 N1 C1 -3(4)
C11 C12 N1 C1 -177(2)
C2 C1 N1 C12 165(3)
O6 C6 N2 C7 -27(5)
C5 C6 N2 C7 168(2)
C8 C7 N2 C6 107(3)
